data_7100209
loop_
_publ_author_name
'John Lavigne'
'Weijun Niu.'
'Brett M. Rambo'
'Mark D. Smith'

_publ_section_title
;
Substituent Effects on the Structure and
Supramolecular Assembly of Bis(dioxaborole)s
;
_journal_name_full 'Chemical Communications'
_journal_paper_doi 10.1039/b507475d
_journal_year 2005
_chemical_formula_moiety 'C30 H36 B2 O4'
_chemical_formula_sum 'C30 H36 B2 O4'
_chemical_formula_weight 482.21
_space_group_IT_number 2
_space_group_name_Hall '-P 1'
_space_group_name_H-M_alt 'P -1'
_symmetry_cell_setting triclinic
_symmetry_space_group_name_Hall '-P 1'
_symmetry_space_group_name_H-M 'P -1'
_cell_angle_alpha 77.386(2)
_cell_angle_beta 82.507(2)
_cell_angle_gamma 84.416(2)
_cell_formula_units_Z 1
_cell_length_a 4.8191(5)
_cell_length_b 9.7761(10)
_cell_length_c 14.2815(14)
_cell_measurement_temperature 150(1)
_cell_volume 649.33(11)
_diffrn_ambient_temperature 150(1)
_exptl_crystal_density_diffrn 1.233
_cod_depositor_comments
;
The following automatic conversions were performed:
'_symmetry_cell_setting' value 'Triclinic' changed to 'triclinic'
according to '/home/saulius/struct/CIF-dictionaries/cif_core.dic'
dictionary named 'cif_core.dic' version 2.4.1 from 2010-06-29.

Automatic conversion script
Id: cif_fix_enum 1527 2010-12-29 10:47:43Z saulius 
;
_cod_database_code 7100209

loop_
_symmetry_equiv_pos_as_xyz
'x, y, z'
'-x, -y, -z'

loop_
_atom_site_label
_atom_site_type_symbol
_atom_site_fract_x
_atom_site_fract_y
_atom_site_fract_z
_atom_site_U_iso_or_equiv
_atom_site_adp_type
_atom_site_occupancy
_atom_site_symmetry_multiplicity
_atom_site_calc_flag
_atom_site_refinement_flags
_atom_site_disorder_assembly
_atom_site_disorder_group
B1 B 0.4266(4) 0.1962(2) -0.10018(13) 0.0275(5) Uani 1 1 d . . .
C1 C 0.2086(3) 0.08960(18) -0.05143(11) 0.0251(4) Uani 1 1 d . . .
C2 C 0.0137(4) 0.12710(18) 0.02189(11) 0.0264(4) Uani 1 1 d . . .
H2 H 0.0235 0.2162 0.0372 0.032 Uiso 1 1 calc R . .
C3 C -0.1933(3) 0.04229(18) 0.07378(11) 0.0257(4) Uani 1 1 d . . .
C4 C 0.6711(4) 0.38330(18) -0.12424(12) 0.0285(4) Uani 1 1 d . . .
C5 C 0.7674(4) 0.30984(18) -0.19500(12) 0.0277(4) Uani 1 1 d . . .
C6 C 0.9843(4) 0.35256(19) -0.26460(12) 0.0341(5) Uani 1 1 d . . .
H6 H 1.0504 0.3014 -0.3135 0.041 Uiso 1 1 calc R . .
C7 C 1.1012(4) 0.4744(2) -0.25959(13) 0.0372(5) Uani 1 1 d . . .
H7 H 1.2510 0.5083 -0.3064 0.045 Uiso 1 1 calc R . .
C8 C 1.0045(4) 0.54765(19) -0.18799(13) 0.0379(5) Uani 1 1 d . . .
H8 H 1.0904 0.6305 -0.1866 0.045 Uiso 1 1 calc R . .
C9 C 0.7854(4) 0.50356(19) -0.11792(13) 0.0350(5) Uani 1 1 d . . .
H9 H 0.7187 0.5537 -0.0685 0.042 Uiso 1 1 calc R . .
C10 C -0.3877(4) 0.09671(18) 0.15155(11) 0.0280(4) Uani 1 1 d . . .
H10A H -0.5641 0.0486 0.1625 0.034 Uiso 1 1 calc R . .
H10B H -0.4350 0.1983 0.1283 0.034 Uiso 1 1 calc R . .
C11 C -0.2658(4) 0.07571(19) 0.24761(12) 0.0306(5) Uani 1 1 d . . .
H11A H -0.2396 -0.0262 0.2752 0.037 Uiso 1 1 calc R . .
H11B H -0.0795 0.1147 0.2361 0.037 Uiso 1 1 calc R . .
C12 C -0.4551(4) 0.1466(2) 0.31988(12) 0.0341(5) Uani 1 1 d . . .
H12A H -0.5229 0.2410 0.2860 0.041 Uiso 1 1 calc R . .
H12B H -0.6209 0.0913 0.3438 0.041 Uiso 1 1 calc R . .
C13 C -0.3164(4) 0.1623(2) 0.40558(12) 0.0372(5) Uani 1 1 d . . .
H13A H -0.1438 0.2125 0.3819 0.045 Uiso 1 1 calc R . .
H13B H -0.2603 0.0678 0.4423 0.045 Uiso 1 1 calc R . .
C14 C -0.5042(4) 0.2418(2) 0.47322(13) 0.0456(6) Uani 1 1 d . . .
H14A H -0.5795 0.3317 0.4351 0.055 Uiso 1 1 calc R . .
H14B H -0.6651 0.1857 0.5034 0.055 Uiso 1 1 calc R . .
C15 C -0.3525(5) 0.2724(3) 0.55178(15) 0.0645(7) Uani 1 1 d . . .
H15A H -0.2813 0.1838 0.5909 0.097 Uiso 1 1 calc R . .
H15B H -0.4825 0.3236 0.5930 0.097 Uiso 1 1 calc R . .
H15C H -0.1952 0.3297 0.5224 0.097 Uiso 1 1 calc R . .
O1 O 0.4560(2) 0.31473(12) -0.06392(7) 0.0293(3) Uani 1 1 d . . .
O2 O 0.6168(2) 0.19192(12) -0.18174(8) 0.0299(3) Uani 1 1 d . . .

loop_
_atom_site_aniso_label
_atom_site_aniso_U_11
_atom_site_aniso_U_22
_atom_site_aniso_U_33
_atom_site_aniso_U_23
_atom_site_aniso_U_13
_atom_site_aniso_U_12
B1 0.0253(12) 0.0326(12) 0.0260(10) -0.0082(9) -0.0074(9) 0.0022(10)
C1 0.0224(10) 0.0299(10) 0.0241(9) -0.0066(8) -0.0076(8) 0.0011(8)
C2 0.0254(10) 0.0277(10) 0.0285(9) -0.0093(8) -0.0071(8) -0.0007(8)
C3 0.0210(10) 0.0311(11) 0.0267(9) -0.0077(8) -0.0082(8) 0.0005(8)
C4 0.0237(11) 0.0294(11) 0.0313(10) -0.0055(8) -0.0006(8) -0.0025(8)
C5 0.0247(11) 0.0287(10) 0.0304(9) -0.0061(8) -0.0046(8) -0.0035(8)
C6 0.0312(12) 0.0386(12) 0.0320(10) -0.0096(9) 0.0002(9) -0.0002(9)
C7 0.0312(12) 0.0384(12) 0.0389(11) -0.0017(9) 0.0013(9) -0.0087(9)
C8 0.0355(12) 0.0304(11) 0.0476(11) -0.0076(9) -0.0010(10) -0.0084(9)
C9 0.0361(12) 0.0298(11) 0.0399(10) -0.0107(9) -0.0030(9) -0.0001(9)
C10 0.0242(11) 0.0288(11) 0.0328(9) -0.0112(8) -0.0021(8) -0.0016(8)
C11 0.0309(11) 0.0318(11) 0.0302(9) -0.0102(8) -0.0011(8) -0.0021(9)
C12 0.0293(11) 0.0418(12) 0.0330(10) -0.0133(9) -0.0001(9) -0.0027(9)
C13 0.0358(12) 0.0443(12) 0.0331(10) -0.0135(9) 0.0007(9) -0.0043(10)
C14 0.0386(13) 0.0642(15) 0.0392(11) -0.0247(10) 0.0054(10) -0.0111(11)
C15 0.0569(16) 0.096(2) 0.0510(13) -0.0406(13) 0.0064(12) -0.0162(14)
O1 0.0277(7) 0.0306(7) 0.0307(6) -0.0098(5) 0.0010(6) -0.0050(6)
O2 0.0291(7) 0.0325(7) 0.0303(6) -0.0119(5) 0.0003(6) -0.0060(6)

loop_
_geom_bond_atom_site_label_1
_geom_bond_atom_site_label_2
_geom_bond_distance
_geom_bond_site_symmetry_2
_geom_bond_publ_flag
B1 O2 1.390(2) . ?
B1 O1 1.395(2) . ?
B1 C1 1.543(3) . ?
C1 C2 1.399(2) . ?
C1 C3 1.405(2) 2 ?
C2 C3 1.390(2) . ?
C2 H2 0.9500 . ?
C3 C1 1.405(2) 2 ?
C3 C10 1.511(2) . ?
C4 C9 1.371(2) . ?
C4 C5 1.372(2) . ?
C4 O1 1.3843(19) . ?
C5 C6 1.374(2) . ?
C5 O2 1.3871(18) . ?
C6 C7 1.385(2) . ?
C6 H6 0.9500 . ?
C7 C8 1.381(2) . ?
C7 H7 0.9500 . ?
C8 C9 1.388(2) . ?
C8 H8 0.9500 . ?
C9 H9 0.9500 . ?
C10 C11 1.527(2) . ?
C10 H10A 0.9900 . ?
C10 H10B 0.9900 . ?
C11 C12 1.524(2) . ?
C11 H11A 0.9900 . ?
C11 H11B 0.9900 . ?
C12 C13 1.511(2) . ?
C12 H12A 0.9900 . ?
C12 H12B 0.9900 . ?
C13 C14 1.523(2) . ?
C13 H13A 0.9900 . ?
C13 H13B 0.9900 . ?
C14 C15 1.512(3) . ?
C14 H14A 0.9900 . ?
C14 H14B 0.9900 . ?
C15 H15A 0.9800 . ?
C15 H15B 0.9800 . ?
C15 H15C 0.9800 . ?
